data_7108645
loop_
_publ_author_name
'Yun-Nan Gong'
'Miao Meng'
'Di-Chang Zhong'
'Yong-Liang Huang'
'Long Jiang'
'Tong-Bu Lu'

_publ_section_title
;
 Counter-cation modulation of hydrogen and methane storage in a
 sodalite-type porous metal-organic framework
;
_journal_name_full Chem.Commun.
_journal_page_first 12002
_journal_paper_doi 10.1039/c2cc35461f
_journal_volume 48
_journal_year 2012
_chemical_formula_sum 'C56 H24 Cl Cu4 O16'
_chemical_formula_weight 1242.40
_chemical_name_systematic
;
?
;
_space_group_IT_number 226
_symmetry_cell_setting cubic
_symmetry_space_group_name_Hall '-F 4a 2 3'
_symmetry_space_group_name_H-M 'F m -3 c'
_atom_sites_solution_hydrogens geom
_atom_sites_solution_primary direct
_atom_sites_solution_secondary difmap
_audit_creation_method SHELXL-97
_cell_angle_alpha 90.00
_cell_angle_beta 90.00
_cell_angle_gamma 90.00
_cell_formula_units_Z 24
_cell_length_a 41.4543(15)
_cell_length_b 41.4543(15)
_cell_length_c 41.4543(15)
_cell_measurement_temperature 173(2)
_cell_volume 71238(4)
_computing_cell_refinement 'Bruker SMART'
_computing_data_collection 'Bruker SMART'
_computing_data_reduction 'Bruker SMART'
_computing_molecular_graphics 'Bruker SMART'
_computing_publication_material 'Bruker SMART'
_computing_structure_refinement 'SHELXL-97 (Sheldrick, 1997)'
_computing_structure_solution 'SHELXS-97 (Sheldrick, 1990)'
_diffrn_ambient_temperature 173(2)
_diffrn_measured_fraction_theta_full 0.999
_diffrn_measured_fraction_theta_max 0.999
_diffrn_measurement_device_type 'CCD area detector'
_diffrn_measurement_method 'phi and omega scans'
_diffrn_radiation_monochromator graphite
_diffrn_radiation_source 'fine-focus sealed tube'
_diffrn_radiation_type MoK\a
_diffrn_radiation_wavelength 0.71073
_diffrn_reflns_av_R_equivalents 0.0735
_diffrn_reflns_av_sigmaI/netI 0.0234
_diffrn_reflns_limit_h_max 46
_diffrn_reflns_limit_h_min -52
_diffrn_reflns_limit_k_max 52
_diffrn_reflns_limit_k_min -25
_diffrn_reflns_limit_l_max 50
_diffrn_reflns_limit_l_min -52
_diffrn_reflns_number 90314
_diffrn_reflns_theta_full 27.00
_diffrn_reflns_theta_max 27.00
_diffrn_reflns_theta_min 1.70
_exptl_absorpt_coefficient_mu 0.761
_exptl_absorpt_correction_T_max 0.8210
_exptl_absorpt_correction_T_min 0.8039
_exptl_absorpt_correction_type multi-scan
_exptl_absorpt_process_details 'SADABS (SHELDRICK,1996)'
_exptl_crystal_colour green
_exptl_crystal_density_diffrn 0.695
_exptl_crystal_density_method 'not measured'
_exptl_crystal_description block
_exptl_crystal_F_000 14901
_exptl_crystal_size_max 0.30
_exptl_crystal_size_mid 0.29
_exptl_crystal_size_min 0.27
_platon_squeeze_details
;
;
_refine_diff_density_max 0.353
_refine_diff_density_min -0.260
_refine_diff_density_rms 0.046
_refine_ls_extinction_method none
_refine_ls_goodness_of_fit_ref 1.068
_refine_ls_hydrogen_treatment constr
_refine_ls_matrix_type full
_refine_ls_number_parameters 90
_refine_ls_number_reflns 3405
_refine_ls_number_restraints 0
_refine_ls_restrained_S_all 1.068
_refine_ls_R_factor_all 0.0481
_refine_ls_R_factor_gt 0.0353
_refine_ls_shift/su_max 0.001
_refine_ls_shift/su_mean 0.000
_refine_ls_structure_factor_coef Fsqd
_refine_ls_weighting_details 'calc w=1/[\s^2^(Fo^2^)+(0.0514P)^2^+65.2132P] where P=(Fo^2^+2Fc^2^)/3'
_refine_ls_weighting_scheme calc
_refine_ls_wR_factor_gt 0.0878
_refine_ls_wR_factor_ref 0.0923
_reflns_number_gt 2920
_reflns_number_total 3405
_reflns_threshold_expression >2sigma(I)
_cod_data_source_file c2cc35461f.txt
_cod_data_source_block l10231m
_cod_database_code 7108645

loop_
_symmetry_equiv_pos_as_xyz
'x, y, z'
'-y, x, z+1/2'
'-x, -y, z'
'y, -x, z+1/2'
'x, -y, -z'
'y, x, -z+1/2'
'-x, y, -z'
'-y, -x, -z+1/2'
'z, x, y'
'-x, z, y+1/2'
'-z, -x, y'
'x, -z, y+1/2'
'z, -x, -y'
'x, z, -y+1/2'
'-z, x, -y'
'-x, -z, -y+1/2'
'y, z, x'
'-z+1/2, -y, -x'
'-z+1/2, y, x'
'z+1/2, y, -x'
'z+1/2, -y, x'
'y, -z+1/2, -x+1/2'
'-y, -z+1/2, x+1/2'
'-y, z+1/2, -x+1/2'
'x, y+1/2, z+1/2'
'-y, x+1/2, z+1'
'-x, -y+1/2, z+1/2'
'y, -x+1/2, z+1'
'x, -y+1/2, -z+1/2'
'y, x+1/2, -z+1'
'-x, y+1/2, -z+1/2'
'-y, -x+1/2, -z+1'
'z, x+1/2, y+1/2'
'-x, z+1/2, y+1'
'-z, -x+1/2, y+1/2'
'x, -z+1/2, y+1'
'z, -x+1/2, -y+1/2'
'x, z+1/2, -y+1'
'-z, x+1/2, -y+1/2'
'-x, -z+1/2, -y+1'
'y, z+1/2, x+1/2'
'-z+1/2, -y+1/2, -x+1/2'
'-z+1/2, y+1/2, x+1/2'
'z+1/2, y+1/2, -x+1/2'
'z+1/2, -y+1/2, x+1/2'
'y, -z+1, -x+1'
'-y, -z+1, x+1'
'-y, z+1, -x+1'
'x+1/2, y, z+1/2'
'-y+1/2, x, z+1'
'-x+1/2, -y, z+1/2'
'y+1/2, -x, z+1'
'x+1/2, -y, -z+1/2'
'y+1/2, x, -z+1'
'-x+1/2, y, -z+1/2'
'-y+1/2, -x, -z+1'
'z+1/2, x, y+1/2'
'-x+1/2, z, y+1'
'-z+1/2, -x, y+1/2'
'x+1/2, -z, y+1'
'z+1/2, -x, -y+1/2'
'x+1/2, z, -y+1'
'-z+1/2, x, -y+1/2'
'-x+1/2, -z, -y+1'
'y+1/2, z, x+1/2'
'-z+1, -y, -x+1/2'
'-z+1, y, x+1/2'
'z+1, y, -x+1/2'
'z+1, -y, x+1/2'
'y+1/2, -z+1/2, -x+1'
'-y+1/2, -z+1/2, x+1'
'-y+1/2, z+1/2, -x+1'
'x+1/2, y+1/2, z'
'-y+1/2, x+1/2, z+1/2'
'-x+1/2, -y+1/2, z'
'y+1/2, -x+1/2, z+1/2'
'x+1/2, -y+1/2, -z'
'y+1/2, x+1/2, -z+1/2'
'-x+1/2, y+1/2, -z'
'-y+1/2, -x+1/2, -z+1/2'
'z+1/2, x+1/2, y'
'-x+1/2, z+1/2, y+1/2'
'-z+1/2, -x+1/2, y'
'x+1/2, -z+1/2, y+1/2'
'z+1/2, -x+1/2, -y'
'x+1/2, z+1/2, -y+1/2'
'-z+1/2, x+1/2, -y'
'-x+1/2, -z+1/2, -y+1/2'
'y+1/2, z+1/2, x'
'-z+1, -y+1/2, -x'
'-z+1, y+1/2, x'
'z+1, y+1/2, -x'
'z+1, -y+1/2, x'
'y+1/2, -z+1, -x+1/2'
'-y+1/2, -z+1, x+1/2'
'-y+1/2, z+1, -x+1/2'
'-x, -y, -z'
'y, -x, -z-1/2'
'x, y, -z'
'-y, x, -z-1/2'
'-x, y, z'
'-y, -x, z-1/2'
'x, -y, z'
'y, x, z-1/2'
'-z, -x, -y'
'x, -z, -y-1/2'
'z, x, -y'
'-x, z, -y-1/2'
'-z, x, y'
'-x, -z, y-1/2'
'z, -x, y'
'x, z, y-1/2'
'-y, -z, -x'
'z-1/2, y, x'
'z-1/2, -y, -x'
'-z-1/2, -y, x'
'-z-1/2, y, -x'
'-y, z-1/2, x-1/2'
'y, z-1/2, -x-1/2'
'y, -z-1/2, x-1/2'
'-x, -y+1/2, -z+1/2'
'y, -x+1/2, -z'
'x, y+1/2, -z+1/2'
'-y, x+1/2, -z'
'-x, y+1/2, z+1/2'
'-y, -x+1/2, z'
'x, -y+1/2, z+1/2'
'y, x+1/2, z'
'-z, -x+1/2, -y+1/2'
'x, -z+1/2, -y'
'z, x+1/2, -y+1/2'
'-x, z+1/2, -y'
'-z, x+1/2, y+1/2'
'-x, -z+1/2, y'
'z, -x+1/2, y+1/2'
'x, z+1/2, y'
'-y, -z+1/2, -x+1/2'
'z-1/2, y+1/2, x+1/2'
'z-1/2, -y+1/2, -x+1/2'
'-z-1/2, -y+1/2, x+1/2'
'-z-1/2, y+1/2, -x+1/2'
'-y, z, x'
'y, z, -x'
'y, -z, x'
'-x+1/2, -y, -z+1/2'
'y+1/2, -x, -z'
'x+1/2, y, -z+1/2'
'-y+1/2, x, -z'
'-x+1/2, y, z+1/2'
'-y+1/2, -x, z'
'x+1/2, -y, z+1/2'
'y+1/2, x, z'
'-z+1/2, -x, -y+1/2'
'x+1/2, -z, -y'
'z+1/2, x, -y+1/2'
'-x+1/2, z, -y'
'-z+1/2, x, y+1/2'
'-x+1/2, -z, y'
'z+1/2, -x, y+1/2'
'x+1/2, z, y'
'-y+1/2, -z, -x+1/2'
'z, y, x+1/2'
'z, -y, -x+1/2'
'-z, -y, x+1/2'
'-z, y, -x+1/2'
'-y+1/2, z-1/2, x'
'y+1/2, z-1/2, -x'
'y+1/2, -z-1/2, x'
'-x+1/2, -y+1/2, -z'
'y+1/2, -x+1/2, -z-1/2'
'x+1/2, y+1/2, -z'
'-y+1/2, x+1/2, -z-1/2'
'-x+1/2, y+1/2, z'
'-y+1/2, -x+1/2, z-1/2'
'x+1/2, -y+1/2, z'
'y+1/2, x+1/2, z-1/2'
'-z+1/2, -x+1/2, -y'
'x+1/2, -z+1/2, -y-1/2'
'z+1/2, x+1/2, -y'
'-x+1/2, z+1/2, -y-1/2'
'-z+1/2, x+1/2, y'
'-x+1/2, -z+1/2, y-1/2'
'z+1/2, -x+1/2, y'
'x+1/2, z+1/2, y-1/2'
'-y+1/2, -z+1/2, -x'
'z, y+1/2, x'
'z, -y+1/2, -x'
'-z, -y+1/2, x'
'-z, y+1/2, -x'
'-y+1/2, z, x-1/2'
'y+1/2, z, -x-1/2'
'y+1/2, -z, x-1/2'

loop_
_atom_site_label
_atom_site_type_symbol
_atom_site_fract_x
_atom_site_fract_y
_atom_site_fract_z
_atom_site_U_iso_or_equiv
_atom_site_adp_type
_atom_site_occupancy
_atom_site_symmetry_multiplicity
_atom_site_calc_flag
_atom_site_refinement_flags
Cu1 Cu 0.262905(6) 0.190603(6) 0.0000 0.01762(10) Uani 1 2 d S
Cl1 Cl 0.2500 0.2500 0.0000 0.0400(3) Uani 1 8 d S
O1 O 0.23442(3) 0.17463(4) 0.03324(3) 0.0465(4) Uani 1 1 d .
C1 C 0.20807(4) 0.18324(4) 0.04406(4) 0.0283(4) Uani 1 1 d .
C2 C 0.19621(4) 0.16588(5) 0.07350(4) 0.0357(5) Uani 1 1 d .
C7 C 0.16920(4) 0.17675(5) 0.08944(4) 0.0387(5) Uani 1 1 d .
H7 H 0.1584 0.1947 0.0815 0.046 Uiso 1 1 calc R
C6 C 0.15746(5) 0.16165(5) 0.11729(5) 0.0402(5) Uani 1 1 d .
C5 C 0.17366(5) 0.13404(5) 0.12892(5) 0.0418(5) Uani 1 1 d .
C4 C 0.20130(6) 0.12362(6) 0.11241(6) 0.0619(8) Uani 1 1 d .
H4 H 0.2124 0.1057 0.1200 0.074 Uiso 1 1 calc R
C3 C 0.21242(5) 0.13914(6) 0.08546(5) 0.0553(7) Uani 1 1 d .
H3 H 0.2309 0.1317 0.0751 0.066 Uiso 1 1 calc R
O2 O 0.19033(3) 0.20463(4) 0.03349(4) 0.0528(4) Uani 1 1 d .

loop_
_atom_site_aniso_label
_atom_site_aniso_U_11
_atom_site_aniso_U_22
_atom_site_aniso_U_33
_atom_site_aniso_U_23
_atom_site_aniso_U_13
_atom_site_aniso_U_12
Cu1 0.01611(15) 0.02312(16) 0.01362(15) 0.000 0.000 -0.00116(10)
Cl1 0.0184(3) 0.0184(3) 0.0831(10) 0.000 0.000 0.000
O1 0.0413(8) 0.0510(9) 0.0472(9) 0.0250(7) 0.0279(7) 0.0169(6)
C1 0.0304(9) 0.0301(9) 0.0243(9) 0.0085(7) 0.0076(7) 0.0021(7)
C2 0.0339(10) 0.0401(11) 0.0331(10) 0.0170(8) 0.0183(8) 0.0140(8)
C7 0.0368(11) 0.0402(11) 0.0391(10) 0.0223(9) 0.0193(8) 0.0206(8)
C6 0.0381(11) 0.0440(11) 0.0383(10) 0.0238(9) 0.0204(9) 0.0212(9)
C5 0.0413(11) 0.0434(12) 0.0406(11) 0.0242(9) 0.0241(9) 0.0232(9)
C4 0.0574(14) 0.0659(15) 0.0624(14) 0.0437(12) 0.0410(12) 0.0443(12)
C3 0.0476(13) 0.0645(15) 0.0537(13) 0.0344(11) 0.0357(11) 0.0369(11)
O2 0.0409(8) 0.0667(10) 0.0510(9) 0.0418(8) 0.0219(7) 0.0216(7)

loop_
_atom_type_symbol
_atom_type_description
_atom_type_scat_dispersion_real
_atom_type_scat_dispersion_imag
_atom_type_scat_source
C C 0.0033 0.0016 'International Tables Vol C Tables 4.2.6.8 and 6.1.1.4'
H H 0.0000 0.0000 'International Tables Vol C Tables 4.2.6.8 and 6.1.1.4'
Cl Cl 0.1484 0.1585 'International Tables Vol C Tables 4.2.6.8 and 6.1.1.4'
Cu Cu 0.3201 1.2651 'International Tables Vol C Tables 4.2.6.8 and 6.1.1.4'
O O 0.0106 0.0060 'International Tables Vol C Tables 4.2.6.8 and 6.1.1.4'

loop_
_geom_angle_atom_site_label_1
_geom_angle_atom_site_label_2
_geom_angle_atom_site_label_3
_geom_angle
_geom_angle_site_symmetry_1
_geom_angle_site_symmetry_3
O1 Cu1 O1 91.01(10) 99 .
O1 Cu1 O2 159.33(6) 99 50_554
O1 Cu1 O2 84.91(7) . 50_554
O1 Cu1 O2 84.91(7) 99 148
O1 Cu1 O2 159.33(6) . 148
O2 Cu1 O2 91.78(11) 50_554 148
O1 Cu1 Cl1 101.84(4) 99 .
O1 Cu1 Cl1 101.84(4) . .
O2 Cu1 Cl1 98.83(5) 50_554 .
O2 Cu1 Cl1 98.83(5) 148 .
Cu1 Cl1 Cu1 90.0 122 169
Cu1 Cl1 Cu1 90.0 122 .
Cu1 Cl1 Cu1 180.0 169 .
Cu1 Cl1 Cu1 180.000(11) 122 50_554
Cu1 Cl1 Cu1 90.0 169 50_554
Cu1 Cl1 Cu1 90.0 . 50_554
C1 O1 Cu1 134.54(13) . .
O2 C1 O1 127.38(16) . .
O2 C1 C2 116.05(15) . .
O1 C1 C2 116.57(16) . .
C7 C2 C3 118.96(16) . .
C7 C2 C1 120.03(16) . .
C3 C2 C1 121.01(16) . .
C2 C7 C6 122.15(17) . .
C2 C7 H7 118.9 . .
C6 C7 H7 118.9 . .
C7 C6 C5 118.61(17) . .
C7 C6 C5 121.43(17) . 9
C5 C6 C5 119.96(17) . 9
C4 C5 C6 118.13(17) . .
C4 C5 C6 121.84(17) . 17
C6 C5 C6 120.04(17) . 17
C3 C4 C5 121.89(18) . .
C3 C4 H4 119.1 . .
C5 C4 H4 119.1 . .
C4 C3 C2 120.24(17) . .
C4 C3 H3 119.9 . .
C2 C3 H3 119.9 . .
C1 O2 Cu1 138.82(12) . 122

loop_
_geom_bond_atom_site_label_1
_geom_bond_atom_site_label_2
_geom_bond_distance
_geom_bond_site_symmetry_2
Cu1 O1 1.9320(12) 99
Cu1 O1 1.9320(12) .
Cu1 O2 1.9334(13) 50_554
Cu1 O2 1.9334(13) 148
Cu1 Cl1 2.5197(3) .
Cl1 Cu1 2.5197(3) 122
Cl1 Cu1 2.5197(3) 169
Cl1 Cu1 2.5197(3) 50_554
O1 C1 1.234(2) .
C1 O2 1.233(2) .
C1 C2 1.500(2) .
C2 C7 1.376(2) .
C2 C3 1.388(3) .
C7 C6 1.400(2) .
C7 H7 0.9300 .
C6 C5 1.412(3) .
C6 C5 1.460(3) 9
C5 C4 1.403(3) .
C5 C6 1.460(3) 17
C4 C3 1.369(3) .
C4 H4 0.9300 .
C3 H3 0.9300 .
O2 Cu1 1.9334(13) 122

loop_
_geom_torsion_atom_site_label_1
_geom_torsion_atom_site_label_2
_geom_torsion_atom_site_label_3
_geom_torsion_atom_site_label_4
_geom_torsion
_geom_torsion_site_symmetry_1
_geom_torsion_site_symmetry_4
O1 Cu1 Cl1 Cu1 46.79(5) 99 122
O1 Cu1 Cl1 Cu1 -46.79(5) . 122
O2 Cu1 Cl1 Cu1 -133.40(5) 50_554 122
O2 Cu1 Cl1 Cu1 133.40(5) 148 122
O1 Cu1 Cl1 Cu1 -133.21(5) 99 169
O1 Cu1 Cl1 Cu1 133.21(5) . 169
O2 Cu1 Cl1 Cu1 46.60(5) 50_554 169
O2 Cu1 Cl1 Cu1 -46.60(5) 148 169
O1 Cu1 Cl1 Cu1 -133.21(5) 99 50_554
O1 Cu1 Cl1 Cu1 133.21(5) . 50_554
O2 Cu1 Cl1 Cu1 46.60(5) 50_554 50_554
O2 Cu1 Cl1 Cu1 -46.60(5) 148 50_554
O1 Cu1 O1 C1 -74.1(2) 99 .
O2 Cu1 O1 C1 126.2(2) 50_554 .
O2 Cu1 O1 C1 -152.3(2) 148 .
Cl1 Cu1 O1 C1 28.2(2) . .
Cu1 O1 C1 O2 7.5(4) . .
Cu1 O1 C1 C2 -172.24(15) . .
O2 C1 C2 C7 -8.2(3) . .
O1 C1 C2 C7 171.6(2) . .
O2 C1 C2 C3 173.0(2) . .
O1 C1 C2 C3 -7.2(3) . .
C3 C2 C7 C6 -0.2(4) . .
C1 C2 C7 C6 -179.1(2) . .
C2 C7 C6 C5 -1.1(3) . .
C2 C7 C6 C5 179.5(2) . 9
C7 C6 C5 C4 1.7(4) . .
C5 C6 C5 C4 -178.96(18) 9 .
C7 C6 C5 C6 -178.63(15) . 17
C5 C6 C5 C6 0.8(5) 9 17
C6 C5 C4 C3 -0.9(4) . .
C6 C5 C4 C3 179.4(3) 17 .
C5 C4 C3 C2 -0.4(4) . .
C7 C2 C3 C4 1.0(4) . .
C1 C2 C3 C4 179.9(2) . .
O1 C1 O2 Cu1 -4.2(4) . 122
C2 C1 O2 Cu1 175.49(17) . 122

loop_
_platon_squeeze_void_nr
_platon_squeeze_void_average_x
_platon_squeeze_void_average_y
_platon_squeeze_void_average_z
_platon_squeeze_void_volume
_platon_squeeze_void_count_electrons
_platon_squeeze_void_content
1 -0.020 -0.039 -0.023 37580 5727 ' '
2 0.250 0.250 0.250 1437 251 ' '
3 0.750 0.250 0.250 1437 251 ' '
4 0.250 0.250 0.750 1437 251 ' '
5 0.750 0.250 0.750 1437 251 ' '
6 0.250 0.750 0.250 1437 251 ' '
7 0.750 0.750 0.250 1437 251 ' '
8 0.250 0.750 0.750 1437 251 ' '
9 0.750 0.750 0.750 1437 251 ' '
